data_7155001
loop_
_publ_author_name
'Cheng, Xing'
'Yu, Yinghua'
'Mao, Zhifeng'
'Chen, Jianxin'
'Huang, Xueliang'

_publ_section_title
;
 Facile synthesis of substituted 3-aminofurans through a tandem reaction
 of N-sulfonyl-1,2,3-triazoles with propargyl alcohols.
;
_journal_issue 16
_journal_name_full 'Organic &amp; biomolecular chemistry'
_journal_page_first 3878
_journal_page_last 3882
_journal_paper_doi 10.1039/c6ob00377j
_journal_volume 14
_journal_year 2016
_chemical_formula_sum 'C30 H25 N O3 S'
_chemical_formula_weight 479.57
_chemical_name_systematic
;
 ?
;
_space_group_crystal_system orthorhombic
_space_group_IT_number 33
_space_group_name_Hall 'P 2c -2n'
_space_group_name_H-M_alt 'P n a 21'
_symmetry_space_group_name_Hall 'P 2c -2n'
_symmetry_space_group_name_H-M 'P n a 21'
_atom_sites_solution_hydrogens geom
_audit_creation_method SHELXL-2014
_audit_update_record
;
2015-12-29 deposited with the CCDC.
2016-03-01 downloaded from the CCDC.
;
_cell_angle_alpha 90
_cell_angle_beta 90
_cell_angle_gamma 90
_cell_formula_units_Z 4
_cell_length_a 13.9018(4)
_cell_length_b 17.5310(4)
_cell_length_c 9.7328(2)
_cell_measurement_reflns_used 3042
_cell_measurement_temperature 100(2)
_cell_measurement_theta_max 72.1990
_cell_measurement_theta_min 4.0480
_cell_volume 2372.00(10)
_computing_cell_refinement
;
CrysAlisPro, Agilent Technologies,
Version 1.171.37.33 (release 27-03-2014 CrysAlis171 .NET)
(compiled Mar 27 2014,17:12:48)
;
_computing_data_collection
;
CrysAlisPro, Agilent Technologies,
Version 1.171.37.33 (release 27-03-2014 CrysAlis171 .NET)
(compiled Mar 27 2014,17:12:48)
;
_computing_data_reduction
;
CrysAlisPro, Agilent Technologies,
Version 1.171.37.33 (release 27-03-2014 CrysAlis171 .NET)
(compiled Mar 27 2014,17:12:48)
;
_computing_structure_refinement 'SHELXL-2014 (Sheldrick, 2014)'
_computing_structure_solution 'SHELXT-2014 (Sheldrick, 2014)'
_diffrn_ambient_temperature 100(2)
_diffrn_measured_fraction_theta_full 0.998
_diffrn_measured_fraction_theta_max 0.968
_diffrn_radiation_type CuK\a
_diffrn_radiation_wavelength 1.54184
_diffrn_reflns_av_R_equivalents 0.0232
_diffrn_reflns_av_unetI/netI 0.0331
_diffrn_reflns_Laue_measured_fraction_full 0.998
_diffrn_reflns_Laue_measured_fraction_max 0.968
_diffrn_reflns_limit_h_max 16
_diffrn_reflns_limit_h_min -10
_diffrn_reflns_limit_k_max 21
_diffrn_reflns_limit_k_min -13
_diffrn_reflns_limit_l_max 11
_diffrn_reflns_limit_l_min -9
_diffrn_reflns_number 6140
_diffrn_reflns_point_group_measured_fraction_full 0.789
_diffrn_reflns_point_group_measured_fraction_max 0.756
_diffrn_reflns_theta_full 67.684
_diffrn_reflns_theta_max 73.401
_diffrn_reflns_theta_min 4.058
_exptl_absorpt_coefficient_mu 1.479
_exptl_absorpt_correction_T_max 1.00000
_exptl_absorpt_correction_T_min 0.74892
_exptl_absorpt_correction_type multi-scan
_exptl_absorpt_process_details
;
CrysAlisPro, Agilent Technologies,
Version 1.171.37.33 (release 27-03-2014 CrysAlis171 .NET)
(compiled Mar 27 2014,17:12:48)
Empirical absorption correction using spherical harmonics,
 implemented in SCALE3 ABSPACK scaling algorithm.
;
_exptl_crystal_colour colorless
_exptl_crystal_density_diffrn 1.343
_exptl_crystal_description prism
_exptl_crystal_F_000 1008
_exptl_crystal_size_max 0.220
_exptl_crystal_size_mid 0.100
_exptl_crystal_size_min 0.080
_refine_diff_density_max 0.210
_refine_diff_density_min -0.192
_refine_diff_density_rms 0.039
_refine_ls_abs_structure_details
;
 Flack x determined using 1024 quotients [(I+)-(I-)]/[(I+)+(I-)]
 (Parsons, Flack and Wagner, Acta Cryst. B69 (2013) 249-259).
;
_refine_ls_abs_structure_Flack 0.005(13)
_refine_ls_extinction_method none
_refine_ls_goodness_of_fit_ref 1.050
_refine_ls_hydrogen_treatment constr
_refine_ls_matrix_type full
_refine_ls_number_parameters 317
_refine_ls_number_reflns 3611
_refine_ls_number_restraints 1
_refine_ls_restrained_S_all 1.050
_refine_ls_R_factor_all 0.0343
_refine_ls_R_factor_gt 0.0307
_refine_ls_shift/su_max 0.000
_refine_ls_shift/su_mean 0.000
_refine_ls_structure_factor_coef Fsqd
_refine_ls_weighting_details 'w=1/[\s^2^(Fo^2^)+(0.0440P)^2^+0.2203P] where P=(Fo^2^+2Fc^2^)/3'
_refine_ls_weighting_scheme calc
_refine_ls_wR_factor_gt 0.0766
_refine_ls_wR_factor_ref 0.0797
_reflns_Friedel_coverage 0.471
_reflns_Friedel_fraction_full 0.550
_reflns_Friedel_fraction_max 0.516
_reflns_number_gt 3373
_reflns_number_total 3611
_reflns_threshold_expression 'I > 2\s(I)'
_cod_data_source_file c6ob00377j2.cif
_cod_data_source_block Compound-4
_cod_depositor_comments 'Adding full bibliography for 7154999--7155001.cif.'
_cod_database_code 7155001
_shelx_space_group_comment
;
The symmetry employed for this shelxl refinement is uniquely defined
by the following loop, which should always be used as a source of
symmetry information in preference to the above space-group names.
They are only intended as comments.
;
_shelx_estimated_absorpt_t_min 0.737
_shelx_estimated_absorpt_t_max 0.891
_shelxl_version_number 2014-3

loop_
_space_group_symop_operation_xyz
'x, y, z'
'-x, -y, z+1/2'
'-x+1/2, y+1/2, z+1/2'
'x+1/2, -y+1/2, z'

loop_
_atom_site_label
_atom_site_type_symbol
_atom_site_fract_x
_atom_site_fract_y
_atom_site_fract_z
_atom_site_U_iso_or_equiv
_atom_site_adp_type
_atom_site_occupancy
_atom_site_site_symmetry_order
_atom_site_calc_flag
_atom_site_refinement_flags_posn
_atom_site_refinement_flags_adp
S1 S 0.37203(4) 0.68900(3) 0.21696(7) 0.01995(14) Uani 1 1 d . .
O1 O 0.40736(14) 0.67687(11) 0.0805(2) 0.0258(4) Uani 1 1 d . .
O2 O 0.30359(12) 0.74838(9) 0.2445(2) 0.0247(4) Uani 1 1 d . .
O3 O 0.34943(14) 0.83234(11) 0.5450(2) 0.0288(4) Uani 1 1 d . .
N1 N 0.46533(15) 0.70781(12) 0.3119(2) 0.0205(4) Uani 1 1 d . .
C1 C 0.1791(2) 0.39823(17) 0.4126(4) 0.0376(7) Uani 1 1 d . .
H1A H 0.2056 0.3833 0.5020 0.056 Uiso 1 1 calc R U
H1B H 0.1899 0.3572 0.3461 0.056 Uiso 1 1 calc R U
H1C H 0.1100 0.4077 0.4216 0.056 Uiso 1 1 calc R U
C2 C 0.22829(19) 0.46971(15) 0.3636(3) 0.0260(6) Uani 1 1 d . .
C3 C 0.20302(18) 0.54059(15) 0.4181(3) 0.0264(6) Uani 1 1 d . .
H3 H 0.1548 0.5432 0.4871 0.032 Uiso 1 1 calc R U
C4 C 0.24657(17) 0.60721(15) 0.3739(3) 0.0229(5) Uani 1 1 d . .
H4 H 0.2275 0.6551 0.4107 0.027 Uiso 1 1 calc R U
C5 C 0.31862(17) 0.60323(14) 0.2748(3) 0.0206(5) Uani 1 1 d . .
C6 C 0.34605(18) 0.53312(13) 0.2184(3) 0.0245(5) Uani 1 1 d . .
H6 H 0.3953 0.5305 0.1509 0.029 Uiso 1 1 calc R U
C7 C 0.2996(2) 0.46727(15) 0.2632(3) 0.0281(6) Uani 1 1 d . .
H7 H 0.3171 0.4195 0.2244 0.034 Uiso 1 1 calc R U
C8 C 0.51213(18) 0.87795(14) 0.2645(3) 0.0253(6) Uani 1 1 d . .
H8 H 0.5489 0.8324 0.2589 0.030 Uiso 1 1 calc R U
C9 C 0.5358(2) 0.93983(16) 0.1818(3) 0.0317(7) Uani 1 1 d . .
H9 H 0.5881 0.9363 0.1194 0.038 Uiso 1 1 calc R U
C10 C 0.4830(2) 1.00670(16) 0.1904(3) 0.0344(7) Uani 1 1 d . .
H10 H 0.5005 1.0496 0.1362 0.041 Uiso 1 1 calc R U
C11 C 0.4047(3) 1.01097(16) 0.2782(4) 0.0374(7) Uani 1 1 d . .
H11 H 0.3672 1.0562 0.2815 0.045 Uiso 1 1 calc R U
C12 C 0.3807(2) 0.94975(16) 0.3610(4) 0.0314(6) Uani 1 1 d . .
H12 H 0.3274 0.9534 0.4217 0.038 Uiso 1 1 calc R U
C13 C 0.43472(18) 0.88231(14) 0.3558(3) 0.0227(5) Uani 1 1 d . .
C14 C 0.40781(18) 0.82035(14) 0.4542(3) 0.0211(5) Uani 1 1 d . .
C15 C 0.45373(17) 0.73992(13) 0.4500(3) 0.0191(5) Uani 1 1 d . .
H15 H 0.4129 0.7044 0.5054 0.023 Uiso 1 1 calc R U
C16 C 0.55619(17) 0.73705(13) 0.5059(3) 0.0204(5) Uani 1 1 d . .
C17 C 0.61475(17) 0.70653(14) 0.4127(3) 0.0215(5) Uani 1 1 d . .
H17 H 0.6819 0.7008 0.4273 0.026 Uiso 1 1 calc R U
C18 C 0.56604(17) 0.68200(14) 0.2828(3) 0.0210(5) Uani 1 1 d . .
H18 H 0.5927 0.7114 0.2035 0.025 Uiso 1 1 calc R U
C19 C 0.57747(18) 0.59679(14) 0.2565(3) 0.0214(5) Uani 1 1 d . .
C20 C 0.5775(2) 0.54515(16) 0.3649(3) 0.0272(6) Uani 1 1 d . .
H20 H 0.5710 0.5631 0.4566 0.033 Uiso 1 1 calc R U
C21 C 0.5870(2) 0.46741(17) 0.3399(3) 0.0326(7) Uani 1 1 d . .
H21 H 0.5866 0.4323 0.4142 0.039 Uiso 1 1 calc R U
C22 C 0.5970(2) 0.44146(15) 0.2065(3) 0.0301(6) Uani 1 1 d . .
H22 H 0.6032 0.3883 0.1893 0.036 Uiso 1 1 calc R U
C23 C 0.5982(2) 0.49245(16) 0.0978(3) 0.0273(6) Uani 1 1 d . .
H23 H 0.6049 0.4743 0.0063 0.033 Uiso 1 1 calc R U
C24 C 0.58963(19) 0.57003(16) 0.1229(3) 0.0245(6) Uani 1 1 d . .
H24 H 0.5921 0.6051 0.0486 0.029 Uiso 1 1 calc R U
C25 C 0.58249(18) 0.76041(13) 0.6471(3) 0.0205(5) Uani 1 1 d . .
C26 C 0.51401(19) 0.76775(14) 0.7518(3) 0.0254(6) Uani 1 1 d . .
H26 H 0.4477 0.7618 0.7307 0.031 Uiso 1 1 calc R U
C27 C 0.5414(2) 0.78355(16) 0.8853(3) 0.0272(6) Uani 1 1 d . .
H27 H 0.4938 0.7882 0.9547 0.033 Uiso 1 1 calc R U
C28 C 0.6378(2) 0.79275(15) 0.9192(3) 0.0277(6) Uani 1 1 d . .
H28 H 0.6563 0.8028 1.0114 0.033 Uiso 1 1 calc R U
C29 C 0.7066(2) 0.78701(15) 0.8161(3) 0.0263(6) Uani 1 1 d . .
H29 H 0.7726 0.7943 0.8376 0.032 Uiso 1 1 calc R U
C30 C 0.67961(18) 0.77072(15) 0.6822(3) 0.0240(6) Uani 1 1 d . .
H30 H 0.7276 0.7665 0.6131 0.029 Uiso 1 1 calc R U

loop_
_atom_site_aniso_label
_atom_site_aniso_U_11
_atom_site_aniso_U_22
_atom_site_aniso_U_33
_atom_site_aniso_U_23
_atom_site_aniso_U_13
_atom_site_aniso_U_12
S1 0.0229(3) 0.0167(2) 0.0202(3) 0.0004(2) 0.0011(3) 0.00027(19)
O1 0.0331(10) 0.0245(9) 0.0197(10) 0.0016(8) 0.0014(8) -0.0002(7)
O2 0.0262(8) 0.0185(8) 0.0294(12) 0.0014(7) -0.0007(8) 0.0017(7)
O3 0.0276(9) 0.0267(9) 0.0320(12) -0.0018(8) 0.0070(9) 0.0045(7)
N1 0.0211(10) 0.0176(9) 0.0228(11) -0.0025(9) 0.0034(9) 0.0004(8)
C1 0.0365(14) 0.0254(14) 0.051(2) 0.0029(14) 0.0052(15) -0.0075(11)
C2 0.0246(12) 0.0233(12) 0.0300(15) 0.0011(11) -0.0025(12) -0.0034(10)
C3 0.0224(12) 0.0266(13) 0.0301(16) 0.0011(12) 0.0050(12) -0.0009(10)
C4 0.0226(11) 0.0227(12) 0.0233(14) -0.0026(11) 0.0000(11) 0.0025(9)
C5 0.0227(11) 0.0194(11) 0.0196(12) -0.0011(10) -0.0010(10) -0.0009(9)
C6 0.0316(12) 0.0206(11) 0.0214(13) -0.0028(12) 0.0015(13) -0.0013(9)
C7 0.0347(14) 0.0188(12) 0.0307(16) -0.0047(11) 0.0025(12) -0.0032(10)
C8 0.0262(12) 0.0203(12) 0.0295(15) 0.0023(11) 0.0004(12) -0.0015(9)
C9 0.0367(15) 0.0274(14) 0.0309(17) 0.0058(12) -0.0036(13) -0.0054(11)
C10 0.0512(17) 0.0223(13) 0.0296(19) 0.0059(11) -0.0083(14) -0.0065(12)
C11 0.0568(19) 0.0203(13) 0.0352(18) -0.0006(13) -0.0060(16) 0.0118(12)
C12 0.0434(16) 0.0216(13) 0.0293(16) -0.0031(12) -0.0009(13) 0.0074(11)
C13 0.0287(12) 0.0168(12) 0.0225(14) -0.0037(10) -0.0043(11) -0.0019(10)
C14 0.0191(11) 0.0202(12) 0.0239(14) -0.0034(10) -0.0005(10) 0.0008(9)
C15 0.0212(11) 0.0151(11) 0.0210(13) -0.0005(9) 0.0022(10) -0.0007(9)
C16 0.0199(11) 0.0140(11) 0.0273(15) 0.0033(10) 0.0040(10) -0.0006(9)
C17 0.0204(11) 0.0178(11) 0.0263(15) 0.0004(10) 0.0040(11) -0.0012(9)
C18 0.0206(11) 0.0182(11) 0.0242(14) 0.0009(10) 0.0060(11) 0.0005(9)
C19 0.0240(11) 0.0181(11) 0.0222(15) -0.0011(10) 0.0033(10) 0.0012(9)
C20 0.0371(14) 0.0241(13) 0.0203(14) -0.0013(11) 0.0019(12) 0.0009(11)
C21 0.0506(18) 0.0223(14) 0.0249(17) 0.0020(11) -0.0019(14) 0.0052(12)
C22 0.0392(14) 0.0218(12) 0.0293(17) -0.0052(13) -0.0012(14) 0.0066(10)
C23 0.0305(13) 0.0292(14) 0.0220(15) -0.0072(11) 0.0035(12) 0.0047(11)
C24 0.0259(12) 0.0255(13) 0.0221(15) 0.0029(11) 0.0045(11) 0.0020(10)
C25 0.0227(11) 0.0136(11) 0.0253(14) 0.0015(10) 0.0017(11) 0.0019(8)
C26 0.0247(12) 0.0219(12) 0.0297(16) 0.0014(11) 0.0042(11) -0.0006(9)
C27 0.0310(13) 0.0248(13) 0.0260(16) 0.0003(12) 0.0070(12) 0.0011(10)
C28 0.0380(14) 0.0210(12) 0.0239(15) 0.0021(11) -0.0010(13) 0.0019(11)
C29 0.0276(13) 0.0229(13) 0.0285(15) 0.0030(11) -0.0005(12) 0.0028(10)
C30 0.0243(12) 0.0223(12) 0.0255(15) 0.0004(10) 0.0028(11) 0.0004(9)

loop_
_atom_type_symbol
_atom_type_description
_atom_type_scat_dispersion_real
_atom_type_scat_dispersion_imag
_atom_type_scat_source
C C 0.0181 0.0091 'International Tables Vol C Tables 4.2.6.8 and 6.1.1.4'
H H 0.0000 0.0000 'International Tables Vol C Tables 4.2.6.8 and 6.1.1.4'
N N 0.0311 0.0180 'International Tables Vol C Tables 4.2.6.8 and 6.1.1.4'
O O 0.0492 0.0322 'International Tables Vol C Tables 4.2.6.8 and 6.1.1.4'
S S 0.3331 0.5567 'International Tables Vol C Tables 4.2.6.8 and 6.1.1.4'

loop_
_geom_angle_atom_site_label_1
_geom_angle_atom_site_label_2
_geom_angle_atom_site_label_3
_geom_angle
O1 S1 O2 120.55(12)
O1 S1 N1 106.47(12)
O2 S1 N1 105.99(11)
O1 S1 C5 108.23(12)
O2 S1 C5 106.18(11)
N1 S1 C5 109.05(12)
C15 N1 C18 113.1(2)
C15 N1 S1 120.73(17)
C18 N1 S1 125.24(19)
C2 C1 H1A 109.5
C2 C1 H1B 109.5
H1A C1 H1B 109.5
C2 C1 H1C 109.5
H1A C1 H1C 109.5
H1B C1 H1C 109.5
C7 C2 C3 118.2(2)
C7 C2 C1 121.3(3)
C3 C2 C1 120.5(3)
C4 C3 C2 121.6(3)
C4 C3 H3 119.2
C2 C3 H3 119.2
C3 C4 C5 119.2(2)
C3 C4 H4 120.4
C5 C4 H4 120.4
C4 C5 C6 120.8(2)
C4 C5 S1 118.7(2)
C6 C5 S1 120.5(2)
C7 C6 C5 118.6(3)
C7 C6 H6 120.7
C5 C6 H6 120.7
C6 C7 C2 121.6(3)
C6 C7 H7 119.2
C2 C7 H7 119.2
C9 C8 C13 120.5(2)
C9 C8 H8 119.8
C13 C8 H8 119.8
C10 C9 C8 120.0(3)
C10 C9 H9 120.0
C8 C9 H9 120.0
C9 C10 C11 119.9(3)
C9 C10 H10 120.0
C11 C10 H10 120.0
C12 C11 C10 120.4(3)
C12 C11 H11 119.8
C10 C11 H11 119.8
C11 C12 C13 120.3(3)
C11 C12 H12 119.8
C13 C12 H12 119.8
C8 C13 C12 118.8(3)
C8 C13 C14 124.1(2)
C12 C13 C14 117.1(3)
O3 C14 C13 120.4(2)
O3 C14 C15 116.8(2)
C13 C14 C15 122.8(2)
N1 C15 C16 102.2(2)
N1 C15 C14 114.8(2)
C16 C15 C14 113.9(2)
N1 C15 H15 108.5
C16 C15 H15 108.5
C14 C15 H15 108.5
C17 C16 C25 126.4(2)
C17 C16 C15 109.9(2)
C25 C16 C15 123.6(2)
C16 C17 C18 114.5(2)
C16 C17 H17 122.8
C18 C17 H17 122.8
C17 C18 N1 100.2(2)
C17 C18 C19 112.1(2)
N1 C18 C19 115.2(2)
C17 C18 H18 109.7
N1 C18 H18 109.7
C19 C18 H18 109.7
C20 C19 C24 119.3(2)
C20 C19 C18 120.7(3)
C24 C19 C18 120.0(2)
C19 C20 C21 120.4(3)
C19 C20 H20 119.8
C21 C20 H20 119.8
C22 C21 C20 119.7(3)
C22 C21 H21 120.1
C20 C21 H21 120.1
C21 C22 C23 120.4(3)
C21 C22 H22 119.8
C23 C22 H22 119.8
C22 C23 C24 119.8(3)
C22 C23 H23 120.1
C24 C23 H23 120.1
C23 C24 C19 120.3(3)
C23 C24 H24 119.8
C19 C24 H24 119.8
C26 C25 C30 117.7(3)
C26 C25 C16 122.2(2)
C30 C25 C16 119.9(2)
C27 C26 C25 121.0(2)
C27 C26 H26 119.5
C25 C26 H26 119.5
C26 C27 C28 120.9(3)
C26 C27 H27 119.6
C28 C27 H27 119.6
C27 C28 C29 118.9(3)
C27 C28 H28 120.5
C29 C28 H28 120.5
C30 C29 C28 120.5(3)
C30 C29 H29 119.8
C28 C29 H29 119.8
C29 C30 C25 121.0(3)
C29 C30 H30 119.5
C25 C30 H30 119.5

loop_
_geom_bond_atom_site_label_1
_geom_bond_atom_site_label_2
_geom_bond_distance
S1 O1 1.432(2)
S1 O2 1.4356(18)
S1 N1 1.626(2)
S1 C5 1.769(3)
O3 C14 1.218(3)
N1 C15 1.467(3)
N1 C18 1.498(3)
C1 C2 1.505(4)
C1 H1A 0.9800
C1 H1B 0.9800
C1 H1C 0.9800
C2 C7 1.393(4)
C2 C3 1.396(4)
C3 C4 1.384(4)
C3 H3 0.9500
C4 C5 1.392(4)
C4 H4 0.9500
C5 C6 1.399(4)
C6 C7 1.393(4)
C6 H6 0.9500
C7 H7 0.9500
C8 C9 1.390(4)
C8 C13 1.398(4)
C8 H8 0.9500
C9 C10 1.385(4)
C9 H9 0.9500
C10 C11 1.386(5)
C10 H10 0.9500
C11 C12 1.383(5)
C11 H11 0.9500
C12 C13 1.401(4)
C12 H12 0.9500
C13 C14 1.496(4)
C14 C15 1.548(3)
C15 C16 1.526(4)
C15 H15 1.0000
C16 C17 1.331(4)
C16 C25 1.480(4)
C17 C18 1.497(4)
C17 H17 0.9500
C18 C19 1.524(3)
C18 H18 1.0000
C19 C20 1.390(4)
C19 C24 1.393(4)
C20 C21 1.391(4)
C20 H20 0.9500
C21 C22 1.383(4)
C21 H21 0.9500
C22 C23 1.385(4)
C22 H22 0.9500
C23 C24 1.387(4)
C23 H23 0.9500
C24 H24 0.9500
C25 C26 1.400(4)
C25 C30 1.404(4)
C26 C27 1.382(4)
C26 H26 0.9500
C27 C28 1.389(4)
C27 H27 0.9500
C28 C29 1.390(4)
C28 H28 0.9500
C29 C30 1.386(4)
C29 H29 0.9500
C30 H30 0.9500
